data_7022667
loop_
_publ_author_name
'Anwar, Muhammad U.'
'Dawe, Louise N.'
'Tandon, Santokh S.'
'Bunge, Scott D.'
'Thompson, Laurence K.'

_publ_section_title
;
 Polynuclear lanthanide (Ln) complexes of a tri-functional hydrazone
 ligand--mononuclear (Dy), dinuclear (Yb, Tm), tetranuclear (Gd), and
 hexanuclear (Gd, Dy, Tb) examples.
;
_journal_issue 21
_journal_name_full 'Dalton transactions (Cambridge, England : 2003)'
_journal_page_first 7781
_journal_page_last 7794
_journal_paper_doi 10.1039/c3dt32732a
_journal_volume 42
_journal_year 2013
_chemical_formula_sum 'C93 H150 Dy6 N19 O53'
_chemical_formula_weight 3357.32
_chemical_name_common (Et3NH)(Dy6(L4)6(OAc)6)*9CH3OH*7H2O
_space_group_IT_number 2
_symmetry_cell_setting triclinic
_symmetry_space_group_name_Hall '-P 1'
_symmetry_space_group_name_H-M 'P -1'
_atom_sites_solution_hydrogens geom
_atom_sites_solution_primary direct
_atom_sites_solution_secondary difmap
_audit_creation_method SHELXL-97
_cell_angle_alpha 79.4810(10)
_cell_angle_beta 68.9180(10)
_cell_angle_gamma 76.3060(10)
_cell_formula_units_Z 2
_cell_length_a 17.7380(17)
_cell_length_b 18.4019(17)
_cell_length_c 20.0747(19)
_cell_measurement_reflns_used 9954
_cell_measurement_temperature 188(2)
_cell_measurement_theta_max 29.49
_cell_measurement_theta_min 2.38
_cell_volume 5905.9(10)
_computing_cell_refinement 'Bruker SAINT'
_computing_data_collection 'Bruker APEX2'
_computing_data_reduction 'Bruker SAINT'
_computing_molecular_graphics 'Bruker SHELXTL'
_computing_publication_material 'Bruker SHELXTL'
_computing_structure_refinement 'SHELXL-97 (Sheldrick, 2008)'
_computing_structure_solution 'SHELXS-97 (Sheldrick, 2008)'
_diffrn_ambient_temperature 188(2)
_diffrn_measured_fraction_theta_full 0.996
_diffrn_measured_fraction_theta_max 0.996
_diffrn_measurement_device_type 'Bruker APEX-II CCD'
_diffrn_measurement_method '\f and \w scans'
_diffrn_radiation_monochromator graphite
_diffrn_radiation_source 'fine-focus sealed tube'
_diffrn_radiation_type MoK\a
_diffrn_radiation_wavelength 0.71073
_diffrn_reflns_av_R_equivalents 0.0397
_diffrn_reflns_av_sigmaI/netI 0.0589
_diffrn_reflns_limit_h_max 21
_diffrn_reflns_limit_h_min -21
_diffrn_reflns_limit_k_max 21
_diffrn_reflns_limit_k_min -21
_diffrn_reflns_limit_l_max 23
_diffrn_reflns_limit_l_min -23
_diffrn_reflns_number 46829
_diffrn_reflns_theta_full 25.05
_diffrn_reflns_theta_max 25.05
_diffrn_reflns_theta_min 1.09
_exptl_absorpt_coefficient_mu 3.849
_exptl_absorpt_correction_T_max 0.5960
_exptl_absorpt_correction_T_min 0.4585
_exptl_absorpt_correction_type multi-scan
_exptl_absorpt_process_details SADABS
_exptl_crystal_colour yellow
_exptl_crystal_density_diffrn 1.888
_exptl_crystal_density_method 'not measured'
_exptl_crystal_description irregular
_exptl_crystal_F_000 3322
_exptl_crystal_size_max 0.24
_exptl_crystal_size_mid 0.20
_exptl_crystal_size_min 0.15
_platon_squeeze_details
;
;
_refine_diff_density_max 3.243
_refine_diff_density_min -2.211
_refine_diff_density_rms 0.274
_refine_ls_extinction_method none
_refine_ls_goodness_of_fit_ref 0.765
_refine_ls_hydrogen_treatment constr
_refine_ls_matrix_type full
_refine_ls_number_parameters 1357
_refine_ls_number_reflns 20819
_refine_ls_number_restraints 6
_refine_ls_restrained_S_all 0.766
_refine_ls_R_factor_all 0.0640
_refine_ls_R_factor_gt 0.0465
_refine_ls_shift/su_max 2.405
_refine_ls_shift/su_mean 0.014
_refine_ls_structure_factor_coef Fsqd
_refine_ls_weighting_details 'calc w=1/[\s^2^(Fo^2^)+(0.1153P)^2^+49.6945P] where P=(Fo^2^+2Fc^2^)/3'
_refine_ls_weighting_scheme calc
_refine_ls_wR_factor_gt 0.1339
_refine_ls_wR_factor_ref 0.1472
_reflns_number_gt 15605
_reflns_number_total 20819
_reflns_threshold_expression >2sigma(I)
_cod_data_source_file c3dt32732a.txt
_cod_data_source_block 3
_cod_original_sg_symbol_H-M P-1
_cod_database_code 7022667

loop_
_symmetry_equiv_pos_as_xyz
'x, y, z'
'-x, -y, -z'

loop_
_atom_site_label
_atom_site_type_symbol
_atom_site_fract_x
_atom_site_fract_y
_atom_site_fract_z
_atom_site_U_iso_or_equiv
_atom_site_adp_type
_atom_site_occupancy
_atom_site_symmetry_multiplicity
_atom_site_calc_flag
_atom_site_refinement_flags
Dy1 Dy 0.49361(2) 0.67569(2) 0.23462(2) 0.02815(11) Uani 1 1 d .
Dy2 Dy 0.71263(2) 0.68296(2) 0.23166(2) 0.02466(10) Uani 1 1 d .
Dy3 Dy 0.63580(2) 0.48255(2) 0.249990(19) 0.02304(10) Uani 1 1 d .
Dy4 Dy 0.93358(2) 0.67383(2) 0.232168(19) 0.02365(10) Uani 1 1 d .
Dy5 Dy 0.87017(2) 0.48102(2) 0.249606(19) 0.02181(10) Uani 1 1 d .
Dy6 Dy 0.79046(2) 0.29742(2) 0.26616(2) 0.02801(11) Uani 1 1 d .
O1 O 0.7378(3) 0.5494(3) 0.2456(3) 0.0304(13) Uani 1 1 d .
O2 O 0.7980(3) 0.6545(3) 0.3081(3) 0.0264(12) Uani 1 1 d .
O3 O 0.7953(4) 0.5339(4) 0.3634(3) 0.0455(16) Uani 1 1 d .
O4 O 0.5573(3) 0.5902(3) 0.3127(3) 0.0301(13) Uani 1 1 d .
O5 O 0.6322(4) 0.6414(4) 0.3564(4) 0.0482(17) Uani 1 1 d .
O6 O 0.6451(4) 0.4657(4) 0.3709(3) 0.0478(17) Uani 1 1 d .
O7 O 0.7758(3) 0.4013(3) 0.3298(3) 0.0284(12) Uani 1 1 d .
O8 O 0.7627(3) 0.4046(3) 0.1848(3) 0.0276(12) Uani 1 1 d .
O9 O 0.8667(3) 0.4674(3) 0.1316(3) 0.0309(13) Uani 1 1 d .
O10 O 0.8107(3) 0.6431(3) 0.1148(3) 0.0315(13) Uani 1 1 d .
O11 O 0.9035(3) 0.5912(3) 0.1687(3) 0.0254(12) Uani 1 1 d .
O12 O 0.6377(3) 0.6552(3) 0.1620(3) 0.0295(12) Uani 1 1 d .
O13 O 0.6877(3) 0.5400(3) 0.1268(3) 0.0334(13) Uani 1 1 d .
O14 O 0.6320(5) 0.1650(4) 0.2039(5) 0.067(2) Uani 1 1 d .
O15 O 0.7431(4) 0.2331(3) 0.2107(3) 0.0420(15) Uani 1 1 d .
O16 O 0.9065(3) 0.3545(3) 0.2277(3) 0.0268(12) Uani 1 1 d .
O17 O 1.0873(4) 0.4721(4) 0.1555(4) 0.0447(16) Uani 1 1 d .
H17 H 1.0696 0.5160 0.1675 0.067 Uiso 1 1 calc R
O18 O 1.0062(5) 0.1614(5) 0.3510(5) 0.071(3) Uani 1 1 d .
O19 O 0.8660(4) 0.2276(4) 0.3299(4) 0.0430(15) Uani 1 1 d .
O20 O 0.6500(3) 0.3561(3) 0.2953(3) 0.0315(13) Uani 1 1 d .
O21 O 0.4226(3) 0.4732(4) 0.3483(4) 0.0463(17) Uani 1 1 d .
H21 H 0.4215 0.5151 0.3233 0.069 Uiso 1 1 calc R
O22 O 1.2081(3) 0.5442(4) 0.1726(4) 0.0433(16) Uani 1 1 d .
O23 O 1.0641(3) 0.6289(3) 0.1775(3) 0.0328(13) Uani 1 1 d .
O24 O 0.8249(3) 0.7452(3) 0.1912(3) 0.0269(12) Uani 1 1 d .
O25 O 0.6428(4) 0.8303(4) 0.1118(5) 0.060(2) Uani 1 1 d .
H25 H 0.5982 0.8217 0.1427 0.089 Uiso 1 1 calc R
O26 O 0.8576(4) 0.9286(3) 0.2777(4) 0.0444(16) Uani 1 1 d .
O27 O 0.9138(4) 0.7832(3) 0.2745(3) 0.0392(15) Uani 1 1 d .
O28 O 0.9502(3) 0.5461(3) 0.2796(3) 0.0266(12) Uani 1 1 d .
O29 O 0.9528(4) 0.3321(3) 0.3618(3) 0.0362(14) Uani 1 1 d .
H29 H 0.9354 0.3105 0.3385 0.054 Uiso 1 1 calc R
O30 O 0.4613(7) 0.9329(5) 0.1516(8) 0.103(4) Uani 1 1 d .
O31 O 0.4802(4) 0.7859(4) 0.1684(4) 0.0500(18) Uani 1 1 d .
O32 O 0.5265(3) 0.5493(3) 0.2096(3) 0.0283(12) Uani 1 1 d .
O33 O 0.6163(4) 0.3395(3) 0.1593(3) 0.0386(15) Uani 1 1 d .
H33 H 0.6475 0.3173 0.1828 0.058 Uiso 1 1 calc R
O34 O 0.2695(4) 0.5476(4) 0.3267(4) 0.0460(16) Uani 1 1 d .
O35 O 0.3792(3) 0.6328(4) 0.2995(3) 0.0395(15) Uani 1 1 d .
O36 O 0.5744(3) 0.7434(3) 0.2621(3) 0.0337(14) Uani 1 1 d .
O37 O 0.7249(4) 0.8398(4) 0.3079(5) 0.059(2) Uani 1 1 d .
H37A H 0.7695 0.8101 0.3056 0.089 Uiso 1 1 calc R
O38 O 0.9709(8) 0.1241(8) 0.8254(8) 0.137(5) Uani 1 1 d .
H38A H 0.9198 0.1395 0.8401 0.206 Uiso 1 1 calc R
N1 N 0.9104(4) 0.2441(4) 0.1641(4) 0.0344(16) Uani 1 1 d .
N2 N 0.9841(4) 0.2715(4) 0.1440(4) 0.0357(17) Uani 1 1 d .
N3 N 1.0231(4) 0.4346(4) 0.1758(4) 0.0322(16) Uani 1 1 d .
N4 N 0.6942(4) 0.2405(4) 0.3782(4) 0.0339(16) Uani 1 1 d .
N5 N 0.6090(4) 0.2691(4) 0.3938(4) 0.0400(18) Uani 1 1 d .
N6 N 0.5023(4) 0.4351(4) 0.3329(4) 0.0331(16) Uani 1 1 d .
N7 N 0.9764(4) 0.7514(4) 0.1146(4) 0.0293(15) Uani 1 1 d .
N8 N 0.9155(4) 0.7970(4) 0.0875(4) 0.0361(17) Uani 1 1 d .
N9 N 0.7076(4) 0.7973(4) 0.1382(4) 0.0350(17) Uani 1 1 d .
N10 N 0.9656(4) 0.6456(4) 0.3463(4) 0.0290(15) Uani 1 1 d .
N11 N 0.9854(4) 0.5688(4) 0.3734(4) 0.0298(15) Uani 1 1 d .
N12 N 0.9460(4) 0.4083(4) 0.3373(4) 0.0281(15) Uani 1 1 d .
N13 N 0.4704(4) 0.6541(4) 0.1246(4) 0.0302(15) Uani 1 1 d .
N14 N 0.4842(4) 0.5789(4) 0.1095(4) 0.0321(16) Uani 1 1 d .
N15 N 0.5894(4) 0.4139(4) 0.1738(4) 0.0307(16) Uani 1 1 d .
N16 N 0.4191(4) 0.7565(4) 0.3340(4) 0.0383(18) Uani 1 1 d .
N17 N 0.4619(4) 0.8049(4) 0.3476(5) 0.046(2) Uani 1 1 d .
N18 N 0.6713(4) 0.8025(4) 0.2968(4) 0.0380(18) Uani 1 1 d .
N19 N 0.8319(12) 0.1323(11) 0.7916(10) 0.156(8) Uani 1 1 d D
H19 H 0.8871 0.1202 0.7882 0.188 Uiso 1 1 calc R
C1 C 0.7842(6) 0.6065(6) 0.3649(5) 0.044(2) Uani 1 1 d .
C2 C 0.7555(5) 0.6400(6) 0.4354(5) 0.046(2) Uani 1 1 d .
H2A H 0.7344 0.6025 0.4751 0.069 Uiso 1 1 calc R
H2B H 0.7118 0.6840 0.4353 0.069 Uiso 1 1 calc R
H2C H 0.8018 0.6553 0.4414 0.069 Uiso 1 1 calc R
C3 C 0.5704(5) 0.6093(6) 0.3661(5) 0.040(2) Uani 1 1 d .
C4 C 0.5079(5) 0.5993(6) 0.4394(5) 0.043(2) Uani 1 1 d .
H4A H 0.5356 0.5861 0.4755 0.065 Uiso 1 1 calc R
H4B H 0.4794 0.5590 0.4414 0.065 Uiso 1 1 calc R
H4C H 0.4680 0.6463 0.4491 0.065 Uiso 1 1 calc R
C5 C 0.7108(5) 0.4260(5) 0.3818(5) 0.039(2) Uani 1 1 d .
C6 C 0.7148(5) 0.4041(6) 0.4564(5) 0.043(2) Uani 1 1 d .
H6A H 0.6778 0.4421 0.4876 0.064 Uiso 1 1 calc R
H6B H 0.7712 0.4006 0.4553 0.064 Uiso 1 1 calc R
H6C H 0.6981 0.3552 0.4750 0.064 Uiso 1 1 calc R
C7 C 0.8180(5) 0.4296(5) 0.1286(5) 0.0327(19) Uani 1 1 d .
C8 C 0.8229(5) 0.4106(5) 0.0572(4) 0.035(2) Uani 1 1 d .
H8A H 0.8391 0.4521 0.0201 0.053 Uiso 1 1 calc R
H8B H 0.7690 0.4029 0.0600 0.053 Uiso 1 1 calc R
H8C H 0.8637 0.3646 0.0449 0.053 Uiso 1 1 calc R
C9 C 0.8822(5) 0.6128(5) 0.1112(5) 0.0301(18) Uani 1 1 d .
C10 C 0.9490(5) 0.5999(5) 0.0411(4) 0.038(2) Uani 1 1 d .
H10A H 0.9293 0.5779 0.0110 0.057 Uiso 1 1 calc R
H10B H 0.9967 0.5654 0.0497 0.057 Uiso 1 1 calc R
H10C H 0.9648 0.6479 0.0167 0.057 Uiso 1 1 calc R
C11 C 0.6703(5) 0.6099(5) 0.1124(4) 0.0297(18) Uani 1 1 d .
C12 C 0.6832(5) 0.6443(5) 0.0373(5) 0.040(2) Uani 1 1 d .
H12A H 0.7203 0.6078 0.0043 0.059 Uiso 1 1 calc R
H12B H 0.7076 0.6890 0.0291 0.059 Uiso 1 1 calc R
H12C H 0.6303 0.6587 0.0289 0.059 Uiso 1 1 calc R
C13 C 0.5674(11) 0.1329(10) 0.2044(12) 0.134(8) Uani 1 1 d .
H13A H 0.5651 0.1387 0.1556 0.201 Uiso 1 1 calc R
H13B H 0.5153 0.1582 0.2362 0.201 Uiso 1 1 calc R
H13C H 0.5768 0.0792 0.2217 0.201 Uiso 1 1 calc R
C14 C 0.7097(7) 0.1396(5) 0.1657(6) 0.049(3) Uani 1 1 d .
C15 C 0.7365(9) 0.0822(7) 0.1211(7) 0.069(3) Uani 1 1 d .
H15 H 0.6969 0.0578 0.1172 0.083 Uiso 1 1 calc R
C16 C 0.8195(9) 0.0592(7) 0.0817(7) 0.071(4) Uani 1 1 d .
H16 H 0.8358 0.0189 0.0529 0.085 Uiso 1 1 calc R
C17 C 0.8772(8) 0.0959(6) 0.0852(6) 0.058(3) Uani 1 1 d .
H17A H 0.9335 0.0817 0.0578 0.069 Uiso 1 1 calc R
C18 C 0.8525(6) 0.1549(5) 0.1299(5) 0.039(2) Uani 1 1 d .
C19 C 0.7690(6) 0.1786(5) 0.1697(5) 0.041(2) Uani 1 1 d .
C20 C 0.9173(6) 0.1912(5) 0.1262(5) 0.041(2) Uani 1 1 d .
H20 H 0.9701 0.1751 0.0929 0.049 Uiso 1 1 calc R
C21 C 0.9743(5) 0.3279(5) 0.1780(4) 0.0298(18) Uani 1 1 d .
C22 C 1.0440(5) 0.3678(5) 0.1558(4) 0.0332(19) Uani 1 1 d .
C23 C 1.1291(5) 0.3311(6) 0.1175(6) 0.053(3) Uani 1 1 d .
H23A H 1.1484 0.3574 0.0692 0.079 Uiso 1 1 calc R
H23B H 1.1300 0.2785 0.1140 0.079 Uiso 1 1 calc R
H23C H 1.1652 0.3333 0.1441 0.079 Uiso 1 1 calc R
C24 C 1.077(2) 0.1478(18) 0.3665(15) 0.245(17) Uani 1 1 d .
H24A H 1.1111 0.1010 0.3478 0.367 Uiso 1 1 calc R
H24B H 1.0637 0.1431 0.4186 0.367 Uiso 1 1 calc R
H24C H 1.1062 0.1895 0.3442 0.367 Uiso 1 1 calc R
C25 C 0.9366(7) 0.1394(6) 0.3979(6) 0.049(3) Uani 1 1 d .
C26 C 0.9357(7) 0.0858(6) 0.4560(6) 0.051(3) Uani 1 1 d .
H26 H 0.9858 0.0637 0.4649 0.061 Uiso 1 1 calc R
C27 C 0.8628(7) 0.0635(5) 0.5021(5) 0.047(2) Uani 1 1 d .
H27 H 0.8629 0.0267 0.5420 0.056 Uiso 1 1 calc R
C28 C 0.7907(7) 0.0960(5) 0.4884(5) 0.042(2) Uani 1 1 d .
H28 H 0.7410 0.0802 0.5186 0.051 Uiso 1 1 calc R
C29 C 0.7891(6) 0.1520(5) 0.4309(5) 0.035(2) Uani 1 1 d .
C30 C 0.8632(6) 0.1753(5) 0.3847(5) 0.037(2) Uani 1 1 d .
C31 C 0.7093(6) 0.1880(5) 0.4268(5) 0.035(2) Uani 1 1 d .
H31 H 0.6631 0.1715 0.4632 0.043 Uiso 1 1 calc R
C32 C 0.5949(5) 0.3273(5) 0.3503(4) 0.0294(18) Uani 1 1 d .
C33 C 0.5084(5) 0.3687(5) 0.3651(4) 0.0331(19) Uani 1 1 d .
C34 C 0.4372(6) 0.3346(7) 0.4174(6) 0.063(3) Uani 1 1 d .
H34A H 0.3854 0.3679 0.4166 0.095 Uiso 1 1 calc R
H34B H 0.4405 0.3283 0.4659 0.095 Uiso 1 1 calc R
H34C H 0.4393 0.2855 0.4038 0.095 Uiso 1 1 calc R
C35 C 1.2816(7) 0.4906(7) 0.1623(7) 0.068(3) Uani 1 1 d .
H35A H 1.2729 0.4488 0.2006 0.102 Uiso 1 1 calc R
H35B H 1.3251 0.5141 0.1635 0.102 Uiso 1 1 calc R
H35C H 1.2978 0.4716 0.1157 0.102 Uiso 1 1 calc R
C36 C 1.2088(5) 0.6066(5) 0.1241(5) 0.035(2) Uani 1 1 d .
C37 C 1.2798(5) 0.6283(6) 0.0734(5) 0.043(2) Uani 1 1 d .
H37 H 1.3321 0.5994 0.0727 0.051 Uiso 1 1 calc R
C38 C 1.2756(6) 0.6909(6) 0.0242(5) 0.043(2) Uani 1 1 d .
H38 H 1.3242 0.7042 -0.0111 0.052 Uiso 1 1 calc R
C39 C 1.1989(6) 0.7342(6) 0.0272(5) 0.041(2) Uani 1 1 d .
H39 H 1.1954 0.7783 -0.0054 0.049 Uiso 1 1 calc R
C40 C 1.1264(5) 0.7137(5) 0.0778(4) 0.0308(19) Uani 1 1 d .
C41 C 1.1308(5) 0.6497(5) 0.1275(4) 0.0316(19) Uani 1 1 d .
C42 C 1.0496(5) 0.7574(5) 0.0720(4) 0.0333(19) Uani 1 1 d .
H42 H 1.0533 0.7950 0.0322 0.040 Uiso 1 1 calc R
C43 C 0.8443(5) 0.7865(5) 0.1291(5) 0.0327(19) Uani 1 1 d .
C44 C 0.7736(6) 0.8240(5) 0.1022(5) 0.041(2) Uani 1 1 d .
C45 C 0.7858(8) 0.8793(7) 0.0349(7) 0.074(4) Uani 1 1 d .
H45A H 0.7644 0.8639 0.0020 0.111 Uiso 1 1 calc R
H45B H 0.8445 0.8801 0.0114 0.111 Uiso 1 1 calc R
H45C H 0.7563 0.9297 0.0478 0.111 Uiso 1 1 calc R
C46 C 0.8165(8) 1.0045(6) 0.2836(7) 0.069(4) Uani 1 1 d .
H46A H 0.7700 1.0075 0.3286 0.104 Uiso 1 1 calc R
H46B H 0.7962 1.0230 0.2430 0.104 Uiso 1 1 calc R
H46C H 0.8548 1.0353 0.2832 0.104 Uiso 1 1 calc R
C47 C 0.8810(6) 0.8924(5) 0.3338(5) 0.042(2) Uani 1 1 d .
C48 C 0.8780(8) 0.9241(6) 0.3916(6) 0.060(3) Uani 1 1 d .
H48 H 0.8581 0.9766 0.3938 0.073 Uiso 1 1 calc R
C49 C 0.9031(9) 0.8815(7) 0.4472(7) 0.083(4) Uani 1 1 d .
H49 H 0.9009 0.9048 0.4865 0.099 Uiso 1 1 calc R
C50 C 0.9312(8) 0.8054(6) 0.4448(6) 0.066(4) Uani 1 1 d .
H50 H 0.9484 0.7763 0.4828 0.079 Uiso 1 1 calc R
C51 C 0.9349(6) 0.7702(5) 0.3869(5) 0.041(2) Uani 1 1 d .
C52 C 0.9100(5) 0.8120(5) 0.3305(5) 0.036(2) Uani 1 1 d .
C53 C 0.9614(5) 0.6902(5) 0.3919(5) 0.037(2) Uani 1 1 d .
H53 H 0.9775 0.6672 0.4323 0.045 Uiso 1 1 calc R
C54 C 0.9734(4) 0.5249(4) 0.3362(4) 0.0264(17) Uani 1 1 d .
C55 C 0.9801(5) 0.4440(5) 0.3631(5) 0.0309(19) Uani 1 1 d .
C56 C 1.0201(7) 0.4119(6) 0.4197(6) 0.052(3) Uani 1 1 d .
H56A H 1.0123 0.3598 0.4361 0.078 Uiso 1 1 calc R
H56B H 0.9948 0.4420 0.4605 0.078 Uiso 1 1 calc R
H56C H 1.0790 0.4131 0.3994 0.078 Uiso 1 1 calc R
C57 C 0.460(2) 0.988(2) 0.157(2) 0.29(3) Uani 1 1 d .
H57A H 0.4732 0.9893 0.2005 0.437 Uiso 1 1 calc R
H57B H 0.4052 1.0179 0.1618 0.437 Uiso 1 1 calc R
H57C H 0.5008 1.0090 0.1152 0.437 Uiso 1 1 calc R
C58 C 0.4445(7) 0.9001(6) 0.1028(7) 0.059(3) Uani 1 1 d .
C59 C 0.4170(10) 0.9377(7) 0.0489(9) 0.093(5) Uani 1 1 d .
H59 H 0.4098 0.9910 0.0420 0.111 Uiso 1 1 calc R
C60 C 0.3995(14) 0.9021(8) 0.0044(11) 0.140(9) Uani 1 1 d .
H60 H 0.3797 0.9296 -0.0327 0.168 Uiso 1 1 calc R
C61 C 0.4115(11) 0.8244(7) 0.0147(8) 0.095(5) Uani 1 1 d .
H61 H 0.4008 0.7987 -0.0169 0.114 Uiso 1 1 calc R
C62 C 0.4384(7) 0.7828(5) 0.0692(6) 0.048(3) Uani 1 1 d .
C63 C 0.4556(5) 0.8202(5) 0.1160(6) 0.041(2) Uani 1 1 d .
C64 C 0.4526(6) 0.7004(5) 0.0747(5) 0.042(2) Uani 1 1 d .
H64 H 0.4480 0.6793 0.0368 0.050 Uiso 1 1 calc R
C65 C 0.5143(4) 0.5320(5) 0.1547(4) 0.0258(17) Uani 1 1 d .
C66 C 0.5415(5) 0.4516(5) 0.1399(5) 0.0317(19) Uani 1 1 d .
C67 C 0.5179(5) 0.4233(5) 0.0875(5) 0.040(2) Uani 1 1 d .
H67A H 0.5662 0.3921 0.0566 0.060 Uiso 1 1 calc R
H67B H 0.4966 0.4658 0.0580 0.060 Uiso 1 1 calc R
H67C H 0.4754 0.3930 0.1131 0.060 Uiso 1 1 calc R
C68 C 0.2157(7) 0.4952(7) 0.3484(7) 0.068(4) Uani 1 1 d .
H68A H 0.1984 0.4836 0.4007 0.102 Uiso 1 1 calc R
H68B H 0.2443 0.4490 0.3256 0.102 Uiso 1 1 calc R
H68C H 0.1672 0.5169 0.3337 0.102 Uiso 1 1 calc R
C69 C 0.2438(5) 0.6112(5) 0.3612(5) 0.040(2) Uani 1 1 d .
C70 C 0.1661(6) 0.6319(7) 0.4090(6) 0.056(3) Uani 1 1 d .
H70 H 0.1274 0.5999 0.4200 0.067 Uiso 1 1 calc R
C71 C 0.1427(7) 0.6966(6) 0.4413(6) 0.061(3) Uani 1 1 d .
H71 H 0.0877 0.7121 0.4711 0.073 Uiso 1 1 calc R
C72 C 0.2052(5) 0.7403(6) 0.4283(5) 0.042(2) Uani 1 1 d .
H72 H 0.1920 0.7838 0.4524 0.050 Uiso 1 1 calc R
C73 C 0.2849(5) 0.7200(5) 0.3807(5) 0.0325(19) Uani 1 1 d .
C74 C 0.3060(5) 0.6541(5) 0.3457(5) 0.034(2) Uani 1 1 d .
C75 C 0.3446(5) 0.7657(5) 0.3743(5) 0.034(2) Uani 1 1 d .
H75 H 0.3258 0.8062 0.4031 0.041 Uiso 1 1 calc R
C76 C 0.5407(5) 0.7910(5) 0.3096(5) 0.0334(19) Uani 1 1 d .
C77 C 0.5964(6) 0.8317(6) 0.3224(6) 0.051(3) Uani 1 1 d .
C78 C 0.5627(8) 0.8990(8) 0.3645(9) 0.099(6) Uani 1 1 d .
H78A H 0.6067 0.9266 0.3562 0.149 Uiso 1 1 calc R
H78B H 0.5406 0.8821 0.4157 0.149 Uiso 1 1 calc R
H78C H 0.5187 0.9320 0.3487 0.149 Uiso 1 1 calc R
C79 C 0.7882(13) 0.2289(10) 0.7903(9) 0.116(6) Uani 1 1 d D
H79A H 0.7416 0.2388 0.7718 0.139 Uiso 1 1 calc R
H79B H 0.7668 0.2435 0.8397 0.139 Uiso 1 1 calc R
C80 C 0.8506(14) 0.2750(16) 0.7439(14) 0.215(15) Uani 1 1 d D
H80A H 0.8252 0.3285 0.7437 0.322 Uiso 1 1 calc R
H80B H 0.8713 0.2610 0.6948 0.322 Uiso 1 1 calc R
H80C H 0.8963 0.2659 0.7627 0.322 Uiso 1 1 calc R
C81 C 0.809(2) 0.105(2) 0.7255(19) 0.53(7) Uani 1 1 d D
H81A H 0.7789 0.0630 0.7406 0.635 Uiso 1 1 calc R
H81B H 0.7845 0.1469 0.6964 0.635 Uiso 1 1 calc R
C82 C 0.9020(19) 0.083(3) 0.695(2) 0.28(3) Uani 1 1 d D
H82A H 0.9173 0.0603 0.6506 0.419 Uiso 1 1 calc R
H82B H 0.9217 0.0460 0.7303 0.419 Uiso 1 1 calc R
H82C H 0.9270 0.1273 0.6859 0.419 Uiso 1 1 calc R
C83 C 0.766(2) 0.108(2) 0.8709(19) 0.47(5) Uani 1 1 d D
H83A H 0.7736 0.1223 0.9127 0.560 Uiso 1 1 calc R
H83B H 0.7073 0.1201 0.8737 0.560 Uiso 1 1 calc R
C84 C 0.810(4) 0.029(3) 0.851(4) 0.62(7) Uani 1 1 d D
H84A H 0.7894 -0.0086 0.8909 0.932 Uiso 1 1 calc R
H84B H 0.8695 0.0245 0.8406 0.932 Uiso 1 1 calc R
H84C H 0.8008 0.0197 0.8082 0.932 Uiso 1 1 calc R
C85 C 0.991(2) 0.0621(11) 0.8708(13) 0.26(2) Uani 1 1 d .
H85A H 0.9508 0.0294 0.8841 0.387 Uiso 1 1 calc R
H85B H 0.9920 0.0790 0.9141 0.387 Uiso 1 1 calc R
H85C H 1.0460 0.0342 0.8461 0.387 Uiso 1 1 calc R

loop_
_atom_site_aniso_label
_atom_site_aniso_U_11
_atom_site_aniso_U_22
_atom_site_aniso_U_33
_atom_site_aniso_U_23
_atom_site_aniso_U_13
_atom_site_aniso_U_12
Dy1 0.02022(19) 0.0329(2) 0.0350(2) -0.01691(17) -0.00982(16) -0.00066(15)
Dy2 0.02118(19) 0.0272(2) 0.0296(2) -0.00954(16) -0.01076(16) -0.00340(15)
Dy3 0.01765(18) 0.0281(2) 0.0245(2) -0.00873(15) -0.00501(15) -0.00503(14)
Dy4 0.02105(19) 0.0284(2) 0.0240(2) -0.00323(15) -0.00862(15) -0.00725(15)
Dy5 0.01784(18) 0.0255(2) 0.02201(19) -0.00423(15) -0.00515(14) -0.00483(14)
Dy6 0.0259(2) 0.0273(2) 0.0312(2) -0.00460(16) -0.00870(16) -0.00565(15)
O1 0.022(3) 0.017(3) 0.056(4) -0.004(3) -0.017(3) -0.006(2)
O2 0.019(3) 0.035(3) 0.027(3) -0.005(2) -0.008(2) -0.005(2)
O3 0.032(3) 0.066(5) 0.036(4) -0.015(3) -0.009(3) 0.001(3)
O4 0.027(3) 0.035(3) 0.034(3) -0.015(3) -0.012(2) -0.004(2)
O5 0.050(4) 0.045(4) 0.044(4) -0.016(3) -0.011(3) 0.002(3)
O6 0.052(4) 0.062(5) 0.037(4) -0.002(3) -0.015(3) -0.028(4)
O7 0.020(3) 0.030(3) 0.032(3) -0.015(2) 0.003(2) -0.009(2)
O8 0.022(3) 0.031(3) 0.023(3) -0.005(2) -0.001(2) -0.003(2)
O9 0.026(3) 0.037(3) 0.029(3) -0.008(3) -0.006(2) -0.007(2)
O10 0.031(3) 0.032(3) 0.034(3) -0.006(3) -0.012(3) -0.007(2)
O11 0.026(3) 0.034(3) 0.019(3) 0.000(2) -0.012(2) -0.008(2)
O12 0.025(3) 0.033(3) 0.034(3) -0.015(3) -0.006(2) -0.009(2)
O13 0.028(3) 0.044(4) 0.030(3) -0.012(3) -0.005(3) -0.012(3)
O14 0.054(5) 0.062(5) 0.105(7) -0.021(5) -0.034(5) -0.026(4)
O15 0.040(4) 0.041(4) 0.050(4) -0.011(3) -0.014(3) -0.013(3)
O16 0.021(3) 0.032(3) 0.025(3) -0.006(2) -0.003(2) -0.006(2)
O17 0.028(3) 0.044(4) 0.061(4) -0.007(3) -0.005(3) -0.018(3)
O18 0.043(5) 0.072(6) 0.101(7) 0.005(5) -0.034(5) -0.011(4)
O19 0.035(3) 0.043(4) 0.050(4) 0.004(3) -0.018(3) -0.007(3)
O20 0.023(3) 0.035(3) 0.033(3) -0.002(3) -0.005(2) -0.007(2)
O21 0.018(3) 0.049(4) 0.064(5) -0.013(3) -0.003(3) -0.002(3)
O22 0.023(3) 0.047(4) 0.053(4) 0.002(3) -0.011(3) -0.002(3)
O23 0.022(3) 0.041(3) 0.033(3) 0.004(3) -0.009(2) -0.005(2)
O24 0.030(3) 0.031(3) 0.027(3) -0.004(2) -0.018(2) -0.005(2)
O25 0.050(4) 0.046(4) 0.102(6) 0.019(4) -0.056(5) -0.016(3)
O26 0.056(4) 0.036(4) 0.050(4) -0.007(3) -0.028(3) -0.005(3)
O27 0.055(4) 0.034(3) 0.039(4) -0.009(3) -0.026(3) -0.007(3)
O28 0.028(3) 0.027(3) 0.027(3) 0.001(2) -0.012(2) -0.008(2)
O29 0.047(4) 0.027(3) 0.041(4) 0.006(3) -0.025(3) -0.010(3)
O30 0.114(8) 0.055(6) 0.190(12) -0.046(7) -0.102(9) -0.001(5)
O31 0.069(5) 0.034(4) 0.064(5) -0.014(3) -0.042(4) -0.003(3)
O32 0.025(3) 0.036(3) 0.029(3) -0.018(2) -0.010(2) -0.003(2)
O33 0.042(4) 0.029(3) 0.048(4) -0.015(3) -0.018(3) -0.001(3)
O34 0.026(3) 0.051(4) 0.065(5) -0.023(3) -0.010(3) -0.011(3)
O35 0.023(3) 0.048(4) 0.050(4) -0.023(3) -0.007(3) -0.007(3)
O36 0.026(3) 0.034(3) 0.044(4) -0.022(3) -0.011(3) 0.001(2)
O37 0.033(4) 0.064(5) 0.103(6) -0.053(5) -0.031(4) -0.004(3)
O38 0.093(10) 0.155(12) 0.125(11) 0.023(9) -0.015(8) -0.013(8)
N1 0.040(4) 0.032(4) 0.033(4) -0.014(3) -0.011(3) -0.002(3)
N2 0.026(4) 0.039(4) 0.039(4) -0.017(3) -0.001(3) -0.005(3)
N3 0.021(3) 0.041(4) 0.034(4) -0.006(3) -0.008(3) -0.004(3)
N4 0.031(4) 0.036(4) 0.036(4) -0.002(3) -0.012(3) -0.011(3)
N5 0.034(4) 0.039(4) 0.039(4) -0.001(4) -0.001(3) -0.011(3)
N6 0.024(4) 0.043(4) 0.036(4) -0.009(3) -0.009(3) -0.010(3)
N7 0.031(4) 0.028(4) 0.032(4) -0.003(3) -0.012(3) -0.009(3)
N8 0.039(4) 0.033(4) 0.041(4) 0.001(3) -0.017(4) -0.012(3)
N9 0.034(4) 0.025(4) 0.056(5) -0.003(3) -0.028(4) -0.003(3)
N10 0.030(4) 0.034(4) 0.029(4) -0.001(3) -0.013(3) -0.012(3)
N11 0.026(4) 0.032(4) 0.035(4) -0.006(3) -0.016(3) -0.003(3)
N12 0.026(3) 0.027(4) 0.032(4) -0.001(3) -0.010(3) -0.009(3)
N13 0.029(4) 0.032(4) 0.034(4) -0.006(3) -0.015(3) -0.005(3)
N14 0.023(3) 0.037(4) 0.043(4) -0.016(3) -0.016(3) -0.002(3)
N15 0.021(3) 0.033(4) 0.041(4) -0.016(3) -0.011(3) -0.001(3)
N16 0.030(4) 0.045(5) 0.046(5) -0.025(4) -0.014(3) -0.001(3)
N17 0.031(4) 0.046(5) 0.069(6) -0.037(4) -0.020(4) 0.005(3)
N18 0.033(4) 0.036(4) 0.054(5) -0.025(4) -0.018(4) -0.006(3)
N19 0.166(18) 0.22(2) 0.112(13) 0.016(14) -0.043(13) -0.127(17)
C1 0.032(5) 0.058(7) 0.047(6) -0.013(5) -0.013(4) -0.010(5)
C2 0.029(5) 0.080(7) 0.030(5) -0.020(5) -0.006(4) -0.009(5)
C3 0.019(4) 0.062(6) 0.041(5) -0.017(5) -0.007(4) -0.005(4)
C4 0.028(5) 0.066(7) 0.037(5) -0.020(5) -0.002(4) -0.015(4)
C5 0.031(5) 0.036(5) 0.048(6) -0.007(4) -0.013(4) -0.002(4)
C6 0.030(5) 0.060(6) 0.036(5) -0.006(4) -0.010(4) -0.006(4)
C7 0.027(4) 0.033(5) 0.035(5) -0.010(4) -0.008(4) 0.001(4)
C8 0.032(5) 0.051(6) 0.021(4) -0.008(4) -0.005(4) -0.010(4)
C9 0.030(5) 0.025(4) 0.034(5) -0.006(4) -0.006(4) -0.008(3)
C10 0.032(5) 0.051(6) 0.022(4) -0.008(4) -0.001(4) 0.000(4)
C11 0.023(4) 0.036(5) 0.032(5) -0.006(4) -0.006(4) -0.011(4)
C12 0.035(5) 0.050(6) 0.030(5) -0.001(4) -0.007(4) -0.009(4)
C13 0.115(14) 0.114(14) 0.23(2) -0.062(15) -0.106(16) -0.021(11)
C14 0.058(7) 0.035(5) 0.066(7) -0.008(5) -0.038(6) -0.003(5)
C15 0.088(10) 0.062(8) 0.081(9) -0.013(7) -0.046(8) -0.028(7)
C16 0.107(11) 0.056(7) 0.068(8) -0.023(6) -0.042(8) -0.016(7)
C17 0.069(7) 0.047(6) 0.065(7) -0.019(5) -0.025(6) -0.012(5)
C18 0.055(6) 0.025(5) 0.047(6) -0.006(4) -0.033(5) -0.001(4)
C19 0.061(6) 0.029(5) 0.046(6) -0.001(4) -0.032(5) -0.011(4)
C20 0.046(5) 0.036(5) 0.040(5) -0.006(4) -0.019(4) 0.002(4)
C21 0.025(4) 0.032(5) 0.029(4) -0.011(4) -0.006(3) 0.002(3)
C22 0.029(4) 0.039(5) 0.028(4) -0.010(4) -0.003(4) -0.004(4)
C23 0.023(5) 0.063(7) 0.065(7) -0.029(6) 0.005(5) -0.007(4)
C24 0.36(6) 0.21(3) 0.14(2) -0.01(2) -0.06(3) -0.05(3)
C25 0.054(6) 0.048(6) 0.049(6) -0.006(5) -0.030(5) 0.004(5)
C26 0.066(7) 0.043(6) 0.050(6) -0.005(5) -0.036(6) 0.003(5)
C27 0.076(7) 0.035(5) 0.038(5) -0.002(4) -0.033(5) -0.005(5)
C28 0.071(7) 0.025(5) 0.034(5) -0.007(4) -0.019(5) -0.008(4)
C29 0.048(5) 0.025(4) 0.035(5) -0.001(4) -0.018(4) -0.006(4)
C30 0.051(6) 0.031(5) 0.034(5) -0.006(4) -0.023(4) -0.004(4)
C31 0.045(5) 0.035(5) 0.028(5) 0.002(4) -0.013(4) -0.013(4)
C32 0.028(4) 0.035(5) 0.026(4) 0.001(4) -0.006(4) -0.014(4)
C33 0.028(4) 0.043(5) 0.025(4) 0.001(4) -0.005(4) -0.013(4)
C34 0.031(5) 0.078(8) 0.070(8) 0.007(6) -0.004(5) -0.022(5)
C35 0.048(7) 0.056(7) 0.087(9) -0.004(6) -0.025(6) 0.016(5)
C36 0.026(4) 0.044(5) 0.038(5) -0.015(4) -0.007(4) -0.010(4)
C37 0.023(4) 0.063(7) 0.043(5) -0.014(5) -0.002(4) -0.015(4)
C38 0.033(5) 0.059(6) 0.033(5) -0.013(5) 0.003(4) -0.014(4)
C39 0.044(5) 0.052(6) 0.027(5) -0.007(4) -0.006(4) -0.019(5)
C40 0.030(4) 0.046(5) 0.023(4) -0.013(4) -0.008(3) -0.014(4)
C41 0.026(4) 0.040(5) 0.029(4) -0.011(4) -0.003(4) -0.011(4)
C42 0.039(5) 0.043(5) 0.025(4) 0.000(4) -0.009(4) -0.024(4)
C43 0.039(5) 0.029(4) 0.040(5) -0.004(4) -0.023(4) -0.008(4)
C44 0.040(5) 0.028(5) 0.060(6) 0.003(4) -0.027(5) -0.007(4)
C45 0.078(8) 0.066(8) 0.104(10) 0.043(7) -0.064(8) -0.048(7)
C46 0.091(9) 0.050(7) 0.073(8) -0.015(6) -0.047(7) 0.016(6)
C47 0.038(5) 0.045(6) 0.048(6) -0.012(5) -0.012(4) -0.018(4)
C48 0.089(9) 0.042(6) 0.068(8) -0.018(5) -0.051(7) 0.002(6)
C49 0.130(13) 0.065(8) 0.078(9) -0.033(7) -0.068(9) 0.008(8)
C50 0.107(10) 0.049(7) 0.069(8) -0.022(6) -0.070(8) 0.010(6)
C51 0.047(5) 0.042(5) 0.042(5) -0.008(4) -0.023(5) -0.009(4)
C52 0.036(5) 0.039(5) 0.045(5) -0.014(4) -0.022(4) -0.008(4)
C53 0.040(5) 0.037(5) 0.039(5) -0.008(4) -0.020(4) -0.002(4)
C54 0.016(4) 0.029(4) 0.033(5) 0.003(3) -0.008(3) -0.005(3)
C55 0.026(4) 0.032(5) 0.039(5) 0.003(4) -0.019(4) -0.004(3)
C56 0.056(6) 0.051(6) 0.066(7) 0.009(5) -0.042(6) -0.016(5)
C57 0.23(4) 0.36(6) 0.39(5) -0.26(5) -0.19(4) 0.04(4)
C58 0.057(7) 0.041(6) 0.095(9) 0.002(6) -0.046(7) -0.014(5)
C59 0.126(13) 0.048(7) 0.139(14) 0.008(8) -0.088(12) -0.025(8)
C60 0.26(3) 0.059(9) 0.19(2) 0.018(11) -0.17(2) -0.062(12)
C61 0.174(16) 0.054(8) 0.111(12) 0.023(7) -0.118(12) -0.034(9)
C62 0.067(7) 0.040(6) 0.058(6) 0.002(5) -0.039(6) -0.026(5)
C63 0.033(5) 0.034(5) 0.061(6) -0.001(4) -0.025(5) -0.007(4)
C64 0.043(5) 0.050(6) 0.040(5) -0.012(5) -0.018(4) -0.012(4)
C65 0.017(4) 0.035(4) 0.028(4) -0.017(4) -0.004(3) -0.005(3)
C66 0.028(4) 0.036(5) 0.036(5) -0.011(4) -0.010(4) -0.013(4)
C67 0.036(5) 0.038(5) 0.056(6) -0.023(4) -0.024(4) 0.004(4)
C68 0.049(7) 0.060(7) 0.094(10) -0.026(7) -0.005(6) -0.026(6)
C69 0.020(4) 0.047(6) 0.054(6) -0.017(5) -0.013(4) 0.002(4)
C70 0.024(5) 0.075(8) 0.068(7) -0.033(6) -0.004(5) -0.006(5)
C71 0.067(7) 0.043(6) 0.042(6) -0.005(5) 0.006(5) 0.012(5)
C72 0.020(4) 0.057(6) 0.048(6) -0.027(5) -0.007(4) 0.002(4)
C73 0.024(4) 0.039(5) 0.035(5) -0.014(4) -0.012(4) 0.004(4)
C74 0.019(4) 0.048(5) 0.030(5) -0.010(4) -0.005(3) -0.002(4)
C75 0.026(4) 0.040(5) 0.037(5) -0.024(4) -0.015(4) 0.012(4)
C76 0.034(5) 0.029(5) 0.043(5) -0.015(4) -0.019(4) 0.001(4)
C77 0.039(5) 0.044(6) 0.085(8) -0.052(6) -0.027(5) 0.010(4)
C78 0.055(8) 0.107(11) 0.157(15) -0.111(11) -0.030(9) 0.012(7)
C79 0.18(2) 0.097(13) 0.081(11) -0.006(10) -0.037(12) -0.051(13)
C80 0.15(2) 0.28(4) 0.16(2) 0.04(2) -0.06(2) 0.03(2)
C81 1.07(19) 0.10(3) 0.20(4) -0.01(3) -0.03(8) -0.01(6)
C82 0.17(3) 0.38(7) 0.23(5) 0.09(4) -0.04(3) -0.09(4)
C83 0.10(2) 0.37(6) 0.87(14) -0.35(8) 0.08(5) -0.10(3)
C84 0.26(7) 0.93(19) 0.50(11) -0.19(13) 0.12(7) -0.09(10)
C85 0.44(5) 0.070(14) 0.14(2) 0.055(14) -0.03(3) 0.03(2)

loop_
_atom_type_symbol
_atom_type_description
_atom_type_scat_dispersion_real
_atom_type_scat_dispersion_imag
_atom_type_scat_source
C C 0.0033 0.0016 'International Tables Vol C Tables 4.2.6.8 and 6.1.1.4'
H H 0.0000 0.0000 'International Tables Vol C Tables 4.2.6.8 and 6.1.1.4'
N N 0.0061 0.0033 'International Tables Vol C Tables 4.2.6.8 and 6.1.1.4'
O O 0.0106 0.0060 'International Tables Vol C Tables 4.2.6.8 and 6.1.1.4'
Dy Dy -0.1892 4.4098 'International Tables Vol C Tables 4.2.6.8 and 6.1.1.4'

loop_
_geom_angle_atom_site_label_1
_geom_angle_atom_site_label_2
_geom_angle_atom_site_label_3
_geom_angle
O35 Dy1 O31 117.1(3)
O35 Dy1 O36 132.7(2)
O31 Dy1 O36 76.4(2)
O35 Dy1 O32 77.1(2)
O31 Dy1 O32 133.7(2)
O36 Dy1 O32 128.18(18)
O35 Dy1 O4 86.5(2)
O31 Dy1 O4 150.1(2)
O36 Dy1 O4 74.03(19)
O32 Dy1 O4 66.09(18)
O35 Dy1 O12 151.1(2)
O31 Dy1 O12 87.1(2)
O36 Dy1 O12 65.15(18)
O32 Dy1 O12 74.52(18)
O4 Dy1 O12 77.04(19)
O35 Dy1 N16 72.8(2)
O31 Dy1 N16 81.7(3)
O36 Dy1 N16 64.3(2)
O32 Dy1 N16 141.9(2)
O4 Dy1 N16 89.0(2)
O12 Dy1 N16 129.5(2)
O35 Dy1 N13 88.1(2)
O31 Dy1 N13 72.0(2)
O36 Dy1 N13 137.1(2)
O32 Dy1 N13 64.4(2)
O4 Dy1 N13 130.2(2)
O12 Dy1 N13 84.7(2)
N16 Dy1 N13 135.8(2)
O36 Dy2 O24 124.64(19)
O36 Dy2 O1 116.45(19)
O24 Dy2 O1 118.90(18)
O36 Dy2 O12 65.29(18)
O24 Dy2 O12 128.19(18)
O1 Dy2 O12 77.69(18)
O36 Dy2 O2 126.81(18)
O24 Dy2 O2 65.28(17)
O1 Dy2 O2 78.61(18)
O12 Dy2 O2 156.29(19)
O36 Dy2 O5 68.3(2)
O24 Dy2 O5 128.9(2)
O1 Dy2 O5 72.3(2)
O12 Dy2 O5 102.6(2)
O2 Dy2 O5 69.6(2)
O36 Dy2 O10 129.99(19)
O24 Dy2 O10 69.00(18)
O1 Dy2 O10 73.78(19)
O12 Dy2 O10 70.48(18)
O2 Dy2 O10 102.99(18)
O5 Dy2 O10 146.1(2)
O36 Dy2 N9 74.0(2)
O24 Dy2 N9 63.28(19)
O1 Dy2 N9 142.6(2)
O12 Dy2 N9 75.1(2)
O2 Dy2 N9 125.90(19)
O5 Dy2 N9 138.8(2)
O10 Dy2 N9 73.2(2)
O36 Dy2 N18 62.8(2)
O24 Dy2 N18 71.5(2)
O1 Dy2 N18 145.3(2)
O12 Dy2 N18 124.1(2)
O2 Dy2 N18 76.9(2)
O5 Dy2 N18 76.3(2)
O10 Dy2 N18 135.9(2)
N9 Dy2 N18 72.1(2)
O20 Dy3 O32 124.39(19)
O20 Dy3 O1 117.71(19)
O32 Dy3 O1 117.89(18)
O20 Dy3 O4 128.36(19)
O32 Dy3 O4 65.95(17)
O1 Dy3 O4 76.25(18)
O20 Dy3 O8 65.69(18)
O32 Dy3 O8 128.70(18)
O1 Dy3 O8 77.31(18)
O4 Dy3 O8 153.56(18)
O20 Dy3 O13 129.57(19)
O32 Dy3 O13 69.17(19)
O1 Dy3 O13 73.11(19)
O4 Dy3 O13 101.9(2)
O8 Dy3 O13 70.17(19)
O20 Dy3 O6 68.9(2)
O32 Dy3 O6 128.9(2)
O1 Dy3 O6 72.7(2)
O4 Dy3 O6 69.6(2)
O8 Dy3 O6 102.2(2)
O13 Dy3 O6 145.8(2)
O20 Dy3 N15 73.1(2)
O32 Dy3 N15 62.99(19)
O1 Dy3 N15 143.7(2)
O4 Dy3 N15 126.42(19)
O8 Dy3 N15 76.93(19)
O13 Dy3 N15 74.3(2)
O6 Dy3 N15 138.1(2)
O20 Dy3 N6 63.2(2)
O32 Dy3 N6 71.8(2)
O1 Dy3 N6 144.1(2)
O4 Dy3 N6 77.7(2)
O8 Dy3 N6 125.8(2)
O13 Dy3 N6 136.9(2)
O6 Dy3 N6 75.4(2)
N15 Dy3 N6 72.2(2)
O23 Dy4 O27 113.1(2)
O23 Dy4 O28 76.22(19)
O27 Dy4 O28 135.2(2)
O23 Dy4 O24 133.56(19)
O27 Dy4 O24 79.0(2)
O28 Dy4 O24 127.75(18)
O23 Dy4 O11 86.4(2)
O27 Dy4 O11 153.1(2)
O28 Dy4 O11 65.49(17)
O24 Dy4 O11 74.07(17)
O23 Dy4 O2 150.4(2)
O27 Dy4 O2 91.2(2)
O28 Dy4 O2 74.59(18)
O24 Dy4 O2 65.21(18)
O11 Dy4 O2 77.42(17)
O23 Dy4 N7 72.9(2)
O27 Dy4 N7 82.5(2)
O28 Dy4 N7 139.0(2)
O24 Dy4 N7 64.3(2)
O11 Dy4 N7 86.13(19)
O2 Dy4 N7 129.4(2)
O23 Dy4 N10 87.1(2)
O27 Dy4 N10 72.6(2)
O28 Dy4 N10 64.0(2)
O24 Dy4 N10 137.6(2)
O11 Dy4 N10 129.1(2)
O2 Dy4 N10 84.30(19)
N7 Dy4 N10 138.7(2)
O16 Dy5 O28 125.32(18)
O16 Dy5 O11 129.58(18)
O28 Dy5 O11 65.83(17)
O16 Dy5 O1 117.84(17)
O28 Dy5 O1 116.80(18)
O11 Dy5 O1 77.06(18)
O16 Dy5 O7 65.08(17)
O28 Dy5 O7 127.66(18)
O11 Dy5 O7 153.71(18)
O1 Dy5 O7 76.64(18)
O16 Dy5 O3 128.5(2)
O28 Dy5 O3 68.5(2)
O11 Dy5 O3 101.9(2)
O1 Dy5 O3 71.7(2)
O7 Dy5 O3 69.5(2)
O16 Dy5 O9 68.87(19)
O28 Dy5 O9 129.89(18)
O11 Dy5 O9 70.51(18)
O1 Dy5 O9 74.27(19)
O7 Dy5 O9 102.31(18)
O3 Dy5 O9 146.00(19)
O16 Dy5 N12 72.5(2)
O28 Dy5 N12 63.30(19)
O11 Dy5 N12 126.35(18)
O1 Dy5 N12 142.5(2)
O7 Dy5 N12 76.5(2)
O3 Dy5 N12 74.5(2)
O9 Dy5 N12 137.3(2)
O16 Dy5 N3 63.8(2)
O28 Dy5 N3 72.5(2)
O11 Dy5 N3 78.3(2)
O1 Dy5 N3 146.1(2)
O7 Dy5 N3 125.5(2)
O3 Dy5 N3 136.6(2)
O9 Dy5 N3 75.8(2)
N12 Dy5 N3 71.4(2)
O19 Dy6 O15 115.1(2)
O19 Dy6 O16 77.4(2)
O15 Dy6 O16 132.5(2)
O19 Dy6 O20 133.7(2)
O15 Dy6 O20 77.7(2)
O16 Dy6 O20 128.34(19)
O19 Dy6 O8 151.8(2)
O15 Dy6 O8 86.9(2)
O16 Dy6 O8 74.63(18)
O20 Dy6 O8 65.46(18)
O19 Dy6 O7 88.3(2)
O15 Dy6 O7 151.8(2)
O16 Dy6 O7 65.45(17)
O20 Dy6 O7 74.51(18)
O8 Dy6 O7 77.11(19)
O19 Dy6 N4 72.8(2)
O15 Dy6 N4 84.0(2)
O16 Dy6 N4 140.8(2)
O20 Dy6 N4 64.3(2)
O8 Dy6 N4 129.8(2)
O7 Dy6 N4 88.6(2)
O19 Dy6 N1 82.0(2)
O15 Dy6 N1 72.7(2)
O16 Dy6 N1 63.7(2)
O20 Dy6 N1 141.5(2)
O8 Dy6 N1 88.7(2)
O7 Dy6 N1 129.1(2)
N4 Dy6 N1 134.0(2)
Dy2 O1 Dy3 120.7(2)
Dy2 O1 Dy5 119.5(2)
Dy3 O1 Dy5 119.8(2)
C1 O2 Dy4 123.5(5)
C1 O2 Dy2 122.4(5)
Dy4 O2 Dy2 106.7(2)
C1 O3 Dy5 119.1(6)
C3 O4 Dy1 124.5(6)
C3 O4 Dy3 124.1(5)
Dy1 O4 Dy3 107.5(2)
C3 O5 Dy2 118.1(6)
C5 O6 Dy3 118.9(6)
C5 O7 Dy6 125.1(5)
C5 O7 Dy5 123.1(5)
Dy6 O7 Dy5 106.71(19)
C7 O8 Dy6 124.3(5)
C7 O8 Dy3 123.9(5)
Dy6 O8 Dy3 107.16(19)
C7 O9 Dy5 118.7(5)
C9 O10 Dy2 118.5(5)
C9 O11 Dy5 124.1(5)
C9 O11 Dy4 124.4(5)
Dy5 O11 Dy4 107.92(19)
C11 O12 Dy1 124.0(5)
C11 O12 Dy2 123.4(5)
Dy1 O12 Dy2 106.9(2)
C11 O13 Dy3 120.1(5)
C14 O14 C13 121.4(11)
C19 O15 Dy6 140.1(6)
C21 O16 Dy5 122.7(5)
C21 O16 Dy6 121.3(5)
Dy5 O16 Dy6 111.5(2)
N3 O17 H17 109.5
C24 O18 C25 122.2(16)
C30 O19 Dy6 142.3(6)
C32 O20 Dy3 124.4(5)
C32 O20 Dy6 119.8(5)
Dy3 O20 Dy6 111.3(2)
N6 O21 H21 109.5
C36 O22 C35 117.5(8)
C41 O23 Dy4 140.9(5)
C43 O24 Dy2 122.4(5)
C43 O24 Dy4 118.2(5)
Dy2 O24 Dy4 110.6(2)
N9 O25 H25 109.5
C47 O26 C46 116.5(8)
C52 O27 Dy4 142.5(6)
C54 O28 Dy5 122.8(5)
C54 O28 Dy4 120.5(5)
Dy5 O28 Dy4 111.5(2)
N12 O29 H29 109.5
C57 O30 C58 133(2)
C63 O31 Dy1 143.3(6)
C65 O32 Dy3 122.2(5)
C65 O32 Dy1 120.2(5)
Dy3 O32 Dy1 110.29(19)
N15 O33 H33 109.5
C69 O34 C68 117.3(8)
C74 O35 Dy1 141.0(6)
C76 O36 Dy2 123.5(5)
C76 O36 Dy1 120.6(5)
Dy2 O36 Dy1 111.8(2)
N18 O37 H37A 109.5
C85 O38 H38A 113.8
C20 N1 N2 112.0(7)
C20 N1 Dy6 129.8(6)
N2 N1 Dy6 118.2(5)
C21 N2 N1 111.1(7)
C22 N3 O17 113.7(7)
C22 N3 Dy5 118.3(5)
O17 N3 Dy5 128.0(5)
C31 N4 N5 112.1(7)
C31 N4 Dy6 130.5(6)
N5 N4 Dy6 117.4(5)
C32 N5 N4 111.9(7)
C33 N6 O21 113.2(7)
C33 N6 Dy3 118.7(5)
O21 N6 Dy3 128.2(5)
C42 N7 N8 111.9(7)
C42 N7 Dy4 129.0(6)
N8 N7 Dy4 119.2(5)
C43 N8 N7 110.1(7)
C44 N9 O25 112.1(7)
C44 N9 Dy2 119.9(6)
O25 N9 Dy2 127.3(5)
C53 N10 N11 110.3(7)
C53 N10 Dy4 130.8(6)
N11 N10 Dy4 118.7(4)
C54 N11 N10 110.3(6)
C55 N12 O29 114.1(6)
C55 N12 Dy5 118.8(5)
O29 N12 Dy5 127.1(4)
C64 N13 N14 111.0(7)
C64 N13 Dy1 130.8(6)
N14 N13 Dy1 118.0(5)
C65 N14 N13 111.1(6)
C66 N15 O33 113.2(6)
C66 N15 Dy3 119.3(5)
O33 N15 Dy3 127.3(5)
C75 N16 N17 111.2(7)
C75 N16 Dy1 130.4(6)
N17 N16 Dy1 118.3(5)
C76 N17 N16 110.9(7)
C77 N18 O37 114.1(7)
C77 N18 Dy2 119.8(5)
O37 N18 Dy2 126.1(5)
C83 N19 C81 109(2)
C83 N19 C79 95(2)
C81 N19 C79 102.9(17)
C83 N19 H19 115.6
C81 N19 H19 115.7
C79 N19 H19 115.7
O2 C1 O3 123.9(9)
O2 C1 C2 115.1(9)
O3 C1 C2 121.0(9)
C1 C2 H2A 109.5
C1 C2 H2B 109.5
H2A C2 H2B 109.5
C1 C2 H2C 109.5
H2A C2 H2C 109.5
H2B C2 H2C 109.5
O4 C3 O5 121.6(8)
O4 C3 C4 117.7(8)
O5 C3 C4 120.5(8)
C3 C4 H4A 109.5
C3 C4 H4B 109.5
H4A C4 H4B 109.5
C3 C4 H4C 109.5
H4A C4 H4C 109.5
H4B C4 H4C 109.5
O6 C5 O7 122.5(9)
O6 C5 C6 121.0(8)
O7 C5 C6 116.5(8)
C5 C6 H6A 109.5
C5 C6 H6B 109.5
H6A C6 H6B 109.5
C5 C6 H6C 109.5
H6A C6 H6C 109.5
H6B C6 H6C 109.5
O9 C7 O8 123.2(8)
O9 C7 C8 120.0(8)
O8 C7 C8 116.8(7)
C7 C8 H8A 109.5
C7 C8 H8B 109.5
H8A C8 H8B 109.5
C7 C8 H8C 109.5
H8A C8 H8C 109.5
H8B C8 H8C 109.5
O10 C9 O11 121.7(7)
O10 C9 C10 122.1(8)
O11 C9 C10 116.2(7)
C9 C10 H10A 109.5
C9 C10 H10B 109.5
H10A C10 H10B 109.5
C9 C10 H10C 109.5
H10A C10 H10C 109.5
H10B C10 H10C 109.5
O13 C11 O12 122.1(8)
O13 C11 C12 121.1(8)
O12 C11 C12 116.8(8)
C11 C12 H12A 109.5
C11 C12 H12B 109.5
H12A C12 H12B 109.5
C11 C12 H12C 109.5
H12A C12 H12C 109.5
H12B C12 H12C 109.5
O14 C13 H13A 109.5
O14 C13 H13B 109.5
H13A C13 H13B 109.5
O14 C13 H13C 109.5
H13A C13 H13C 109.5
H13B C13 H13C 109.5
O14 C14 C15 125.9(10)
O14 C14 C19 115.1(9)
C15 C14 C19 119.0(11)
C14 C15 C16 122.5(11)
C14 C15 H15 118.7
C16 C15 H15 118.7
C17 C16 C15 119.1(11)
C17 C16 H16 120.4
C15 C16 H16 120.4
C16 C17 C18 120.1(11)
C16 C17 H17A 120.0
C18 C17 H17A 120.0
C19 C18 C17 121.2(9)
C19 C18 C20 123.8(8)
C17 C18 C20 114.8(9)
O15 C19 C18 123.6(8)
O15 C19 C14 118.4(9)
C18 C19 C14 118.0(9)
N1 C20 C18 126.0(9)
N1 C20 H20 117.0
C18 C20 H20 117.0
N2 C21 O16 125.2(8)
N2 C21 C22 116.7(7)
O16 C21 C22 118.0(7)
N3 C22 C21 113.3(7)
N3 C22 C23 125.1(8)
C21 C22 C23 121.6(8)
C22 C23 H23A 109.5
C22 C23 H23B 109.5
H23A C23 H23B 109.5
C22 C23 H23C 109.5
H23A C23 H23C 109.5
H23B C23 H23C 109.5
O18 C24 H24A 109.4
O18 C24 H24B 109.5
H24A C24 H24B 109.5
O18 C24 H24C 109.5
H24A C24 H24C 109.5
H24B C24 H24C 109.5
O18 C25 C26 123.4(9)
O18 C25 C30 115.8(9)
C26 C25 C30 120.8(10)
C25 C26 C27 121.4(10)
C25 C26 H26 119.3
C27 C26 H26 119.3
C28 C27 C26 118.6(9)
C28 C27 H27 120.7
C26 C27 H27 120.7
C27 C28 C29 121.4(10)
C27 C28 H28 119.3
C29 C28 H28 119.3
C28 C29 C30 119.9(8)
C28 C29 C31 116.5(8)
C30 C29 C31 123.3(8)
O19 C30 C25 119.2(9)
O19 C30 C29 123.1(8)
C25 C30 C29 117.8(8)
N4 C31 C29 126.4(8)
N4 C31 H31 116.8
C29 C31 H31 116.8
N5 C32 O20 126.1(8)
N5 C32 C33 117.9(7)
O20 C32 C33 115.9(7)
N6 C33 C32 113.7(7)
N6 C33 C34 124.8(8)
C32 C33 C34 121.4(8)
C33 C34 H34A 109.5
C33 C34 H34B 109.5
H34A C34 H34B 109.5
C33 C34 H34C 109.5
H34A C34 H34C 109.5
H34B C34 H34C 109.5
O22 C35 H35A 109.5
O22 C35 H35B 109.5
H35A C35 H35B 109.5
O22 C35 H35C 109.5
H35A C35 H35C 109.5
H35B C35 H35C 109.5
O22 C36 C37 124.6(8)
O22 C36 C41 115.0(7)
C37 C36 C41 120.4(9)
C38 C37 C36 121.3(9)
C38 C37 H37 119.3
C36 C37 H37 119.4
C37 C38 C39 118.9(8)
C37 C38 H38 120.6
C39 C38 H38 120.6
C38 C39 C40 121.0(9)
C38 C39 H39 119.5
C40 C39 H39 119.5
C41 C40 C39 120.0(8)
C41 C40 C42 122.8(7)
C39 C40 C42 117.1(8)
O23 C41 C40 122.3(7)
O23 C41 C36 119.3(8)
C40 C41 C36 118.4(8)
N7 C42 C40 127.5(8)
N7 C42 H42 116.2
C40 C42 H42 116.2
N8 C43 O24 128.2(8)
N8 C43 C44 116.0(8)
O24 C43 C44 115.8(8)
N9 C44 C43 112.1(8)
N9 C44 C45 126.2(8)
C43 C44 C45 121.3(8)
C44 C45 H45A 109.5
C44 C45 H45B 109.5
H45A C45 H45B 109.5
C44 C45 H45C 109.5
H45A C45 H45C 109.5
H45B C45 H45C 109.5
O26 C46 H46A 109.5
O26 C46 H46B 109.5
H46A C46 H46B 109.5
O26 C46 H46C 109.5
H46A C46 H46C 109.5
H46B C46 H46C 109.5
O26 C47 C48 126.3(9)
O26 C47 C52 114.1(8)
C48 C47 C52 119.6(9)
C47 C48 C49 121.8(10)
C47 C48 H48 119.1
C49 C48 H48 119.1
C50 C49 C48 119.5(10)
C50 C49 H49 120.3
C48 C49 H49 120.3
C49 C50 C51 120.9(10)
C49 C50 H50 119.5
C51 C50 H50 119.5
C52 C51 C50 120.5(9)
C52 C51 C53 123.4(8)
C50 C51 C53 116.0(9)
O27 C52 C51 123.7(8)
O27 C52 C47 118.6(8)
C51 C52 C47 117.7(8)
N10 C53 C51 126.5(8)
N10 C53 H53 116.8
C51 C53 H53 116.8
N11 C54 O28 126.0(7)
N11 C54 C55 117.3(7)
O28 C54 C55 116.6(7)
N12 C55 C54 113.9(7)
N12 C55 C56 125.7(8)
C54 C55 C56 120.3(7)
C55 C56 H56A 109.5
C55 C56 H56B 109.5
H56A C56 H56B 109.5
C55 C56 H56C 109.5
H56A C56 H56C 109.5
H56B C56 H56C 109.5
O30 C57 H57A 109.5
O30 C57 H57B 109.4
H57A C57 H57B 109.5
O30 C57 H57C 109.5
H57A C57 H57C 109.5
H57B C57 H57C 109.5
C59 C58 O30 125.6(11)
C59 C58 C63 121.2(11)
O30 C58 C63 113.2(10)
C58 C59 C60 122.5(13)
C58 C59 H59 118.8
C60 C59 H59 118.8
C59 C60 C61 117.8(15)
C59 C60 H60 121.1
C61 C60 H60 121.1
C62 C61 C60 122.6(12)
C62 C61 H61 118.7
C60 C61 H61 118.7
C61 C62 C63 119.3(10)
C61 C62 C64 119.0(9)
C63 C62 C64 121.6(9)
O31 C63 C62 123.3(8)
O31 C63 C58 120.1(9)
C62 C63 C58 116.6(9)
N13 C64 C62 127.1(8)
N13 C64 H64 116.5
C62 C64 H64 116.5
O32 C65 N14 126.1(7)
O32 C65 C66 117.0(7)
N14 C65 C66 116.9(7)
N15 C66 C67 125.9(8)
N15 C66 C65 112.7(7)
C67 C66 C65 121.3(8)
C66 C67 H67A 109.5
C66 C67 H67B 109.5
H67A C67 H67B 109.5
C66 C67 H67C 109.5
H67A C67 H67C 109.5
H67B C67 H67C 109.5
O34 C68 H68A 109.5
O34 C68 H68B 109.5
H68A C68 H68B 109.5
O34 C68 H68C 109.5
H68A C68 H68C 109.5
H68B C68 H68C 109.5
O34 C69 C70 124.5(9)
O34 C69 C74 113.9(7)
C70 C69 C74 121.6(9)
C71 C70 C69 122.5(10)
C71 C70 H70 118.7
C69 C70 H70 118.7
C70 C71 C72 117.1(9)
C70 C71 H71 121.5
C72 C71 H71 121.5
C73 C72 C71 121.4(8)
C73 C72 H72 119.3
C71 C72 H72 119.3
C72 C73 C74 119.8(8)
C72 C73 C75 116.9(7)
C74 C73 C75 123.0(7)
O35 C74 C69 119.9(8)
O35 C74 C73 122.7(8)
C69 C74 C73 117.4(7)
N16 C75 C73 126.2(7)
N16 C75 H75 116.9
C73 C75 H75 116.9
O36 C76 N17 125.2(7)
O36 C76 C77 116.7(8)
N17 C76 C77 118.1(7)
N18 C77 C76 112.9(7)
N18 C77 C78 126.0(9)
C76 C77 C78 121.0(9)
C77 C78 H78A 109.5
C77 C78 H78B 109.5
H78A C78 H78B 109.5
C77 C78 H78C 109.4
H78A C78 H78C 109.5
H78B C78 H78C 109.5
C80 C79 N19 110.6(17)
C80 C79 H79A 109.5
N19 C79 H79A 109.6
C80 C79 H79B 109.4
N19 C79 H79B 109.5
H79A C79 H79B 108.1
C79 C80 H80A 109.5
C79 C80 H80B 109.4
H80A C80 H80B 109.5
C79 C80 H80C 109.5
H80A C80 H80C 109.5
H80B C80 H80C 109.5
C82 C81 N19 82(2)
C82 C81 H81A 114.9
N19 C81 H81A 114.9
C82 C81 H81B 114.9
N19 C81 H81B 115.0
H81A C81 H81B 112.0
C81 C82 H82A 109.5
C81 C82 H82B 109.5
H82A C82 H82B 109.5
C81 C82 H82C 109.5
H82A C82 H82C 109.5
H82B C82 H82C 109.5
C84 C83 N19 82(3)
C84 C83 H83A 115.4
N19 C83 H83A 115.0
C84 C83 H83B 114.6
N19 C83 H83B 115.0
H83A C83 H83B 112.0
C83 C84 H84A 109.4
C83 C84 H84B 109.1
H84A C84 H84B 109.5
C83 C84 H84C 109.9
H84A C84 H84C 109.5
H84B C84 H84C 109.5
O38 C85 H85A 109.3
O38 C85 H85B 110.3
H85A C85 H85B 109.4
O38 C85 H85C 108.9
H85A C85 H85C 109.5
H85B C85 H85C 109.5

loop_
_geom_bond_atom_site_label_1
_geom_bond_atom_site_label_2
_geom_bond_distance
Dy1 O35 2.218(6)
Dy1 O31 2.225(7)
Dy1 O36 2.362(5)
Dy1 O32 2.362(5)
Dy1 O4 2.396(6)
Dy1 O12 2.422(5)
Dy1 N16 2.489(7)
Dy1 N13 2.502(7)
Dy2 O36 2.345(5)
Dy2 O24 2.348(5)
Dy2 O1 2.374(5)
Dy2 O12 2.429(5)
Dy2 O2 2.434(5)
Dy2 O5 2.477(7)
Dy2 O10 2.481(6)
Dy2 N9 2.558(7)
Dy2 N18 2.585(7)
Dy3 O20 2.329(6)
Dy3 O32 2.359(5)
Dy3 O1 2.387(5)
Dy3 O4 2.408(5)
Dy3 O8 2.423(5)
Dy3 O13 2.439(6)
Dy3 O6 2.451(6)
Dy3 N15 2.591(6)
Dy3 N6 2.599(7)
Dy4 O23 2.201(5)
Dy4 O27 2.230(6)
Dy4 O28 2.361(5)
Dy4 O24 2.379(5)
Dy4 O11 2.408(5)
Dy4 O2 2.409(5)
Dy4 N7 2.486(7)
Dy4 N10 2.490(6)
Dy5 O16 2.343(5)
Dy5 O28 2.345(5)
Dy5 O11 2.402(5)
Dy5 O1 2.408(5)
Dy5 O7 2.430(5)
Dy5 O3 2.439(6)
Dy5 O9 2.451(5)
Dy5 N12 2.586(7)
Dy5 N3 2.599(7)
Dy6 O19 2.214(6)
Dy6 O15 2.230(6)
Dy6 O16 2.349(5)
Dy6 O20 2.371(5)
Dy6 O8 2.398(5)
Dy6 O7 2.403(5)
Dy6 N4 2.509(7)
Dy6 N1 2.510(7)
O2 C1 1.295(12)
O3 C1 1.308(12)
O4 C3 1.296(10)
O5 C3 1.303(11)
O6 C5 1.289(11)
O7 C5 1.297(10)
O8 C7 1.295(10)
O9 C7 1.252(10)
O10 C9 1.240(10)
O11 C9 1.308(10)
O12 C11 1.298(10)
O13 C11 1.254(10)
O14 C14 1.331(13)
O14 C13 1.405(15)
O15 C19 1.306(11)
O16 C21 1.311(9)
O17 N3 1.369(9)
O17 H17 0.8400
O18 C24 1.35(4)
O18 C25 1.355(14)
O19 C30 1.317(11)
O20 C32 1.308(9)
O21 N6 1.371(9)
O21 H21 0.8400
O22 C36 1.363(11)
O22 C35 1.409(11)
O23 C41 1.332(10)
O24 C43 1.312(10)
O25 N9 1.400(9)
O25 H25 0.8400
O26 C47 1.347(11)
O26 C46 1.418(12)
O27 C52 1.301(10)
O28 C54 1.307(9)
O29 N12 1.390(8)
O29 H29 0.8400
O30 C57 1.04(3)
O30 C58 1.388(14)
O31 C63 1.286(11)
O32 C65 1.302(9)
O33 N15 1.387(9)
O33 H33 0.8400
O34 C69 1.368(11)
O34 C68 1.420(12)
O35 C74 1.313(10)
O36 C76 1.296(10)
O37 N18 1.394(9)
O37 H37A 0.8400
O38 C85 1.39(2)
O38 H38A 0.8770
N1 C20 1.299(11)
N1 N2 1.410(10)
N2 C21 1.289(10)
N3 C22 1.292(11)
N4 C31 1.295(11)
N4 N5 1.415(10)
N5 C32 1.289(11)
N6 C33 1.274(11)
N7 C42 1.289(10)
N7 N8 1.413(10)
N8 C43 1.275(11)
N9 C44 1.292(12)
N10 C53 1.308(11)
N10 N11 1.428(9)
N11 C54 1.292(10)
N12 C55 1.266(10)
N13 C64 1.273(11)
N13 N14 1.416(9)
N14 C65 1.304(11)
N15 C66 1.277(11)
N16 C75 1.267(11)
N16 N17 1.414(10)
N17 C76 1.318(11)
N18 C77 1.260(11)
N19 C83 1.66(2)
N19 C81 1.700(19)
N19 C79 1.764(17)
N19 H19 0.9300
C1 C2 1.515(13)
C2 H2A 0.9800
C2 H2B 0.9800
C2 H2C 0.9800
C3 C4 1.500(12)
C4 H4A 0.9800
C4 H4B 0.9800
C4 H4C 0.9800
C5 C6 1.502(13)
C6 H6A 0.9800
C6 H6B 0.9800
C6 H6C 0.9800
C7 C8 1.505(11)
C8 H8A 0.9800
C8 H8B 0.9800
C8 H8C 0.9800
C9 C10 1.493(11)
C10 H10A 0.9800
C10 H10B 0.9800
C10 H10C 0.9800
C11 C12 1.482(12)
C12 H12A 0.9800
C12 H12B 0.9800
C12 H12C 0.9800
C13 H13A 0.9800
C13 H13B 0.9800
C13 H13C 0.9800
C14 C15 1.395(15)
C14 C19 1.438(13)
C15 C16 1.400(18)
C15 H15 0.9500
C16 C17 1.381(16)
C16 H16 0.9500
C17 C18 1.422(13)
C17 H17A 0.9500
C18 C19 1.411(14)
C18 C20 1.433(13)
C20 H20 0.9500
C21 C22 1.476(12)
C22 C23 1.483(12)
C23 H23A 0.9800
C23 H23B 0.9800
C23 H23C 0.9800
C24 H24A 0.9800
C24 H24B 0.9800
C24 H24C 0.9800
C25 C26 1.382(14)
C25 C30 1.407(13)
C26 C27 1.396(15)
C26 H26 0.9500
C27 C28 1.378(14)
C27 H27 0.9500
C28 C29 1.404(12)
C28 H28 0.9500
C29 C30 1.419(13)
C29 C31 1.440(12)
C31 H31 0.9500
C32 C33 1.490(12)
C33 C34 1.509(12)
C34 H34A 0.9800
C34 H34B 0.9800
C34 H34C 0.9800
C35 H35A 0.9800
C35 H35B 0.9800
C35 H35C 0.9800
C36 C37 1.396(12)
C36 C41 1.407(12)
C37 C38 1.380(14)
C37 H37 0.9500
C38 C39 1.391(13)
C38 H38 0.9500
C39 C40 1.406(12)
C39 H39 0.9500
C40 C41 1.405(12)
C40 C42 1.440(12)
C42 H42 0.9500
C43 C44 1.509(12)
C44 C45 1.517(14)
C45 H45A 0.9800
C45 H45B 0.9800
C45 H45C 0.9800
C46 H46A 0.9800
C46 H46B 0.9800
C46 H46C 0.9800
C47 C48 1.369(13)
C47 C52 1.454(13)
C48 C49 1.390(16)
C48 H48 0.9500
C49 C50 1.373(16)
C49 H49 0.9500
C50 C51 1.405(13)
C50 H50 0.9500
C51 C52 1.397(13)
C51 C53 1.432(13)
C53 H53 0.9500
C54 C55 1.481(11)
C55 C56 1.511(12)
C56 H56A 0.9800
C56 H56B 0.9800
C56 H56C 0.9800
C57 H57A 0.9800
C57 H57B 0.9800
C57 H57C 0.9800
C58 C59 1.353(17)
C58 C63 1.424(13)
C59 C60 1.354(19)
C59 H59 0.9500
C60 C61 1.382(18)
C60 H60 0.9500
C61 C62 1.382(14)
C61 H61 0.9500
C62 C63 1.411(13)
C62 C64 1.467(13)
C64 H64 0.9500
C65 C66 1.494(11)
C66 C67 1.473(11)
C67 H67A 0.9800
C67 H67B 0.9800
C67 H67C 0.9800
C68 H68A 0.9800
C68 H68B 0.9800
C68 H68C 0.9800
C69 C70 1.379(12)
C69 C74 1.418(12)
C70 C71 1.366(14)
C70 H70 0.9500
C71 C72 1.443(15)
C71 H71 0.9500
C72 C73 1.399(11)
C72 H72 0.9500
C73 C74 1.419(12)
C73 C75 1.460(12)
C75 H75 0.9500
C76 C77 1.486(12)
C77 C78 1.507(13)
C78 H78A 0.9800
C78 H78B 0.9800
C78 H78C 0.9800
C79 C80 1.492(17)
C79 H79A 0.9900
C79 H79B 0.9900
C80 H80A 0.9800
C80 H80B 0.9800
C80 H80C 0.9800
C81 C82 1.52(2)
C81 H81A 0.9900
C81 H81B 0.9900
C82 H82A 0.9800
C82 H82B 0.9800
C82 H82C 0.9800
C83 C84 1.53(2)
C83 H83A 0.9900
C83 H83B 0.9900
C84 H84A 0.9800
C84 H84B 0.9800
C84 H84C 0.9800
C85 H85A 0.9801
C85 H85B 0.9801
C85 H85C 0.9801

loop_
_platon_squeeze_void_nr
_platon_squeeze_void_average_x
_platon_squeeze_void_average_y
_platon_squeeze_void_average_z
_platon_squeeze_void_volume
_platon_squeeze_void_count_electrons
_platon_squeeze_void_content
1 0.500 0.000 0.500 1041 418 ' '
2 0.355 0.052 0.798 15 4 ' '
3 0.645 0.948 0.202 15 5 ' '
